data_8104714
loop_
_publ_author_name
'Liu, Xiao-Jing'
'Liu, E.'
'Jin, Ze-Sen'
'Li, Zhuang-Yu'
'Jian, Fang-Fang'
'Liang, Tongling'

_publ_section_title
;
 Crystal structure of
 (E)-amino(2-(4-(dimethylamino)benzylidene)hydrazineyl)methaniminium
 nitrate, C10H16N6O3
;
_journal_issue 4
_journal_name_full 'Zeitschrift f\"ur Kristallographie - New Crystal Structures'
_journal_page_first 795
_journal_page_last 796
_journal_paper_doi 10.1515/ncrs-2021-0092
_journal_volume 236
_journal_year 2021
_chemical_formula_moiety 'N O3, C10 H16 N5'
_chemical_formula_sum 'C10 H16 N6 O3'
_chemical_formula_weight 268.277
_space_group_crystal_system monoclinic
_space_group_IT_number 14
_space_group_name_Hall '-P 2ybc'
_space_group_name_H-M_alt 'P 1 21/c 1'
_symmetry_Int_Tables_number 14
_cell_angle_alpha 90
_cell_angle_beta 104.557(2)
_cell_angle_gamma 90
_cell_formula_units_Z 4
_cell_length_a 7.2312(1)
_cell_length_b 17.7721(3)
_cell_length_c 11.0146(2)
_cell_measurement_reflns_used 6565
_cell_measurement_temperature 169.99(10)
_cell_measurement_theta_max 74.4770
_cell_measurement_theta_min 2.4720
_cell_volume 1370.08(4)
_computing_cell_refinement 'CrysAlisPro 1.171.40.67a (Rigaku OD, 2019)'
_computing_data_collection 'CrysAlisPro 1.171.40.67a (Rigaku OD, 2019)'
_computing_data_reduction 'CrysAlisPro 1.171.40.67a (Rigaku OD, 2019)'
_computing_molecular_graphics 'Olex2 1.3 (Dolomanov et al., 2009)'
_computing_publication_material 'Olex2 1.3 (Dolomanov et al., 2009)'
_computing_structure_refinement 'olex2.refine 1.3 (Bourhis et al., 2015)'
_computing_structure_solution 'SHELXT 2018/2 (Sheldrick, 2018)'
_diffrn_ambient_environment N~2~
_diffrn_ambient_temperature 169.99(10)
_diffrn_detector 'Hybrid Pixel Array Detector'
_diffrn_detector_area_resol_mean 10.0000
_diffrn_detector_type HyPix
_diffrn_measured_fraction_theta_full 0.9992
_diffrn_measured_fraction_theta_max 0.9564
_diffrn_measurement_details
;
List of Runs (angles in degrees, time in seconds):

  # Type    Start    End  Width  t~exp~   \w     \q     \k     \f   Frames
--------------------------------------------------------------------------
  1  \w    -50.00 -11.00   0.50    0.05    --  -47.20  77.00  68.00   78
  2  \w    -96.00 -71.00   0.50    0.05    --  -47.20 -77.00 -57.00   50
  3  \w    -24.00  36.00   0.50    0.05    --   47.20 -77.00 -57.00  120
  4  \w     40.00  66.00   0.50    0.05    --   47.20 -77.00 -57.00   52
  5  \w    -78.00 -40.00   0.50    0.05    --  -99.00  77.00  68.00   76
  6  \w   -168.00-105.00   0.50    0.05    --  -99.00 -77.00 -57.00  126
  7  \w     73.00 104.00   0.50    0.05    --  103.25 -77.00 -57.00   62
  8  \w     44.00  70.00   0.50    0.05    --  103.25 -77.00 -57.00   52
  9  \w    -22.00  28.00   0.50    0.05    --  -47.20  19.00  60.00  100
 10  \w   -113.00 -81.00   0.50    0.05    --  -47.20-125.00  60.00   64
 11  \w     28.00 103.00   0.50    0.05    --   47.20  77.00  68.00  150
 12  \w    -63.00 -27.00   0.50    0.05    --  -99.00  61.00  60.00   72
 13  \w    -58.00 -27.00   0.50    0.05    --  -99.00  61.00 -90.00   62
 14  \w   -167.00-115.00   0.50    0.05    --  -99.00 -30.00 150.00  104
 15  \w    -67.00 -27.00   0.50    0.05    --  -99.00  61.00  30.00   80
 16  \w    -67.00 -26.00   0.50    0.05    --  -99.00  61.00-120.00   82
 17  \w   -166.00 -93.00   0.50    0.05    --  -99.00 -45.00   0.00  146
 18  \w     32.00  74.00   0.50    0.05    --  103.25 -61.00  90.00   84
 19  \w     34.00  63.00   0.50    0.05    --  103.25 -94.00 120.00   58
 20  \w     31.00  68.00   0.50    0.05    --  103.25 -61.00 -60.00   74
 21  \w     71.00  96.00   0.50    0.05    --  103.25 -94.00 120.00   50
 22  \w    136.00 165.00   0.50    0.05    --  103.25  15.00-150.00   58
 23  \w     56.00 105.00   0.50    0.05    --  103.25 -94.00-180.00   98
 24  \w     98.00 129.00   0.50    0.05    --  103.25  15.00-150.00   62
 25  \w    131.00 169.00   0.50    0.05    --  103.25  77.00  68.00   76
;
_diffrn_measurement_device 'four-circle diffractometer'
_diffrn_measurement_device_type 'XtaLAB Synergy R, HyPix'
_diffrn_measurement_method '\w scans'
_diffrn_orient_matrix_type 'CrysAlisPro convention (1999,Acta A55,543-557)'
_diffrn_orient_matrix_UB_11 0.0897290000
_diffrn_orient_matrix_UB_12 -0.0721825000
_diffrn_orient_matrix_UB_13 -0.0375507000
_diffrn_orient_matrix_UB_21 -0.1660561000
_diffrn_orient_matrix_UB_22 -0.0066434000
_diffrn_orient_matrix_UB_23 -0.1186117000
_diffrn_orient_matrix_UB_31 0.1131831000
_diffrn_orient_matrix_UB_32 0.0475030000
_diffrn_orient_matrix_UB_33 -0.0736010000
_diffrn_radiation_monochromator mirror
_diffrn_radiation_probe x-ray
_diffrn_radiation_type 'Cu K\a'
_diffrn_radiation_wavelength 1.54184
_diffrn_reflns_av_R_equivalents 0.0220
_diffrn_reflns_av_unetI/netI 0.0193
_diffrn_reflns_Laue_measured_fraction_full 0.9992
_diffrn_reflns_Laue_measured_fraction_max 0.9564
_diffrn_reflns_limit_h_max 9
_diffrn_reflns_limit_h_min -7
_diffrn_reflns_limit_k_max 21
_diffrn_reflns_limit_k_min -21
_diffrn_reflns_limit_l_max 12
_diffrn_reflns_limit_l_min -13
_diffrn_reflns_number 9426
_diffrn_reflns_point_group_measured_fraction_full 0.9992
_diffrn_reflns_point_group_measured_fraction_max 0.9564
_diffrn_reflns_theta_full 67.6840
_diffrn_reflns_theta_max 75.05
_diffrn_reflns_theta_min 4.84
_diffrn_source 'Rotating-anode X-ray tube'
_diffrn_source_type 'PhotonJet R (Cu) X-ray Source'
_exptl_absorpt_coefficient_mu 0.835
_exptl_absorpt_correction_T_max 1.00000
_exptl_absorpt_correction_T_min 0.72963
_exptl_absorpt_correction_type multi-scan
_exptl_absorpt_process_details
;
CrysAlisPro 1.171.40.67a (Rigaku Oxford Diffraction, 2019)
Empirical absorption correction using spherical harmonics,
 implemented in SCALE3 ABSPACK scaling algorithm.
;
_exptl_crystal_colour colourless
_exptl_crystal_colour_primary colourless
_exptl_crystal_density_diffrn 1.301
_exptl_crystal_description block
_exptl_crystal_F_000 570.007
_exptl_crystal_size_max 0.32
_exptl_crystal_size_mid 0.21
_exptl_crystal_size_min 0.18
_refine_diff_density_max 0.2929
_refine_diff_density_min -0.3071
_refine_diff_density_rms 0.0595
_refine_ls_d_res_high 0.7979
_refine_ls_d_res_low 9.1423
_refine_ls_goodness_of_fit_ref 1.0403
_refine_ls_hydrogen_treatment constr
_refine_ls_matrix_type full
_refine_ls_number_constraints 26
_refine_ls_number_parameters 174
_refine_ls_number_reflns 2698
_refine_ls_number_restraints 0
_refine_ls_restrained_S_all 1.0403
_refine_ls_R_factor_all 0.0564
_refine_ls_R_factor_gt 0.0532
_refine_ls_shift/su_max 0.0048
_refine_ls_shift/su_mean 0.0001
_refine_ls_structure_factor_coef Fsqd
_refine_ls_weighting_details 'w=1/[\s^2^(Fo^2^)+(0.0897P)^2^+0.5106P] where P=(Fo^2^+2Fc^2^)/3'
_refine_ls_weighting_scheme calc
_refine_ls_wR_factor_gt 0.1504
_refine_ls_wR_factor_ref 0.1537
_reflns_Friedel_coverage 0.0
_reflns_limit_h_max 8
_reflns_limit_h_min -9
_reflns_limit_k_max 21
_reflns_limit_k_min 0
_reflns_limit_l_max 13
_reflns_limit_l_min 0
_reflns_number_gt 2450
_reflns_number_total 2698
_reflns_threshold_expression I>=2u(I)
_cod_data_source_file suppl_j_ncrs-2021-0092_suppl.cif
_cod_data_source_block TX4061
_cod_database_code 8104714

loop_
_space_group_symop_id
_space_group_symop_operation_xyz
1 x,y,z
2 -x,y+1/2,-z+1/2
3 -x,-y,-z
4 x,-y-1/2,z-1/2

loop_
_atom_site_label
_atom_site_type_symbol
_atom_site_fract_x
_atom_site_fract_y
_atom_site_fract_z
_atom_site_U_iso_or_equiv
_atom_site_adp_type
_atom_site_occupancy
_atom_site_refinement_flags_posn
O1 O -0.05663(16) 0.82525(8) 0.17718(11) 0.0485(3) Uani 1.000000 .
O2 O 0.1338(2) 0.75088(12) 0.30474(14) 0.0740(6) Uani 1.000000 .
O3 O 0.19151(18) 0.77955(8) 0.12752(12) 0.0511(4) Uani 1.000000 .
N6 N 0.08941(19) 0.78554(9) 0.20231(13) 0.0433(4) Uani 1.000000 .
N1 N 0.4130(4) 0.41106(12) 0.9114(2) 0.0874(7) Uani 1.000000 .
N2 N 0.5414(2) 0.63944(7) 0.48320(12) 0.0365(3) Uani 1.000000 .
N3 N 0.50076(18) 0.68666(7) 0.37950(12) 0.0356(3) Uani 1.000000 .
H3 H 0.38460(18) 0.69524(7) 0.33897(12) 0.0428(4) Uiso 1.000000 R
N4 N 0.6058(2) 0.76428(8) 0.24555(13) 0.0409(4) Uani 1.000000 .
H4a H 0.4889(2) 0.77271(8) 0.20653(13) 0.0490(4) Uiso 1.000000 R
H4b H 0.6968(2) 0.78549(8) 0.22081(13) 0.0490(4) Uiso 1.000000 R
N5 N 0.82308(19) 0.70476(8) 0.40629(13) 0.0400(3) Uani 1.000000 .
H5a H 0.84588(19) 0.67518(8) 0.47013(13) 0.0480(4) Uiso 1.000000 R
H5b H 0.91620(19) 0.72539(8) 0.38310(13) 0.0480(4) Uiso 1.000000 R
C1 C 0.2356(6) 0.38566(16) 0.9365(3) 0.1026(12) Uani 1.000000 .
H1a H 0.1575(19) 0.42840(18) 0.943(3) 0.1538(18) Uiso 1.000000 GR
H1b H 0.169(2) 0.3538(13) 0.8692(14) 0.1538(18) Uiso 1.000000 GR
H1c H 0.2630(6) 0.3579(14) 1.0138(14) 0.1538(18) Uiso 1.000000 GR
C2 C 0.5905(6) 0.38315(15) 0.9887(3) 0.0955(11) Uani 1.000000 .
H2a H 0.6540(19) 0.3535(13) 0.9385(6) 0.1433(16) Uiso 1.000000 GR
H2b H 0.6705(17) 0.42474(15) 1.024(2) 0.1433(16) Uiso 1.000000 GR
H2c H 0.5656(6) 0.3526(13) 1.0546(15) 0.1433(16) Uiso 1.000000 GR
C3 C 0.4114(4) 0.45815(10) 0.8108(2) 0.0634(6) Uani 1.000000 .
C4 C 0.2373(4) 0.48138(11) 0.7309(2) 0.0611(6) Uani 1.000000 .
H4 H 0.1224(4) 0.46415(11) 0.7440(2) 0.0733(7) Uiso 1.000000 R
C5 C 0.2372(3) 0.52957(11) 0.63359(19) 0.0525(5) Uani 1.000000 .
H5 H 0.1209(3) 0.54447(11) 0.58139(19) 0.0630(6) Uiso 1.000000 R
C6 C 0.4061(3) 0.55698(9) 0.61038(16) 0.0436(4) Uani 1.000000 .
C7 C 0.5785(3) 0.53392(10) 0.68853(17) 0.0504(5) Uani 1.000000 .
H7 H 0.6929(3) 0.55124(10) 0.67480(17) 0.0604(6) Uiso 1.000000 R
C8 C 0.5807(4) 0.48495(11) 0.78743(19) 0.0601(6) Uani 1.000000 .
H8 H 0.6972(4) 0.46975(11) 0.83901(19) 0.0721(7) Uiso 1.000000 R
C9 C 0.3938(2) 0.60792(9) 0.50545(15) 0.0388(4) Uani 1.000000 .
H9 H 0.2744(2) 0.61804(9) 0.45245(15) 0.0465(5) Uiso 1.000000 R
C10 C 0.6459(2) 0.71842(8) 0.34418(14) 0.0328(3) Uani 1.000000 .

loop_
_atom_site_aniso_label
_atom_site_aniso_U_11
_atom_site_aniso_U_22
_atom_site_aniso_U_33
_atom_site_aniso_U_12
_atom_site_aniso_U_13
_atom_site_aniso_U_23
O1 0.0332(6) 0.0676(8) 0.0432(7) 0.0028(6) 0.0070(5) 0.0037(6)
O2 0.0367(7) 0.1342(15) 0.0516(9) 0.0152(8) 0.0124(6) 0.0416(9)
O3 0.0378(7) 0.0773(9) 0.0403(7) -0.0005(6) 0.0135(5) 0.0030(6)
N6 0.0295(7) 0.0650(10) 0.0337(7) -0.0064(6) 0.0046(5) 0.0025(6)
N1 0.146(2) 0.0560(11) 0.0640(13) -0.0029(13) 0.0334(14) 0.0215(10)
N2 0.0458(8) 0.0328(7) 0.0299(6) -0.0015(5) 0.0077(5) 0.0003(5)
N3 0.0344(7) 0.0381(7) 0.0328(7) -0.0011(5) 0.0054(5) 0.0041(5)
N4 0.0362(7) 0.0484(8) 0.0374(7) -0.0008(6) 0.0080(6) 0.0091(6)
N5 0.0353(7) 0.0476(8) 0.0364(7) 0.0020(6) 0.0080(6) 0.0045(6)
C1 0.185(4) 0.0623(15) 0.0793(19) -0.0181(18) 0.068(2) 0.0158(13)
C2 0.172(3) 0.0524(13) 0.0539(14) 0.0062(16) 0.0122(17) 0.0110(11)
C3 0.116(2) 0.0336(9) 0.0457(11) -0.0086(10) 0.0298(12) -0.0027(8)
C4 0.0935(17) 0.0448(10) 0.0510(11) -0.0174(10) 0.0292(11) -0.0042(8)
C5 0.0730(13) 0.0419(9) 0.0464(10) -0.0129(9) 0.0221(9) -0.0061(8)
C6 0.0655(11) 0.0322(8) 0.0341(8) -0.0070(7) 0.0142(7) -0.0043(6)
C7 0.0748(13) 0.0359(9) 0.0391(9) -0.0036(8) 0.0120(8) -0.0040(7)
C8 0.0944(17) 0.0393(10) 0.0413(10) 0.0048(10) 0.0071(10) -0.0007(8)
C9 0.0482(9) 0.0358(8) 0.0322(8) -0.0052(7) 0.0096(7) -0.0044(6)
C10 0.0353(8) 0.0328(7) 0.0301(7) 0.0005(6) 0.0081(6) -0.0035(6)

loop_
_atom_type_symbol
_atom_type_scat_dispersion_real
_atom_type_scat_dispersion_imag
_atom_type_scat_Cromer_Mann_a1
_atom_type_scat_Cromer_Mann_a2
_atom_type_scat_Cromer_Mann_a3
_atom_type_scat_Cromer_Mann_a4
_atom_type_scat_Cromer_Mann_b1
_atom_type_scat_Cromer_Mann_b2
_atom_type_scat_Cromer_Mann_b3
_atom_type_scat_Cromer_Mann_b4
_atom_type_scat_Cromer_Mann_c
_atom_type_scat_source
_atom_type_scat_dispersion_source
H 0.00000 0.00000 0.49300 0.32291 0.14019 0.04081 10.51090 26.12570 3.14236 57.79970 0.0030380000826 'International Tables Volume C Table 6.1.1.4 (pp. 500-502)' 'Henke, Gullikson and Davis, At. Data and Nucl. Data Tables, 1993, 54, 2'
C 0.01920 0.00962 2.31000 1.02000 1.58860 0.86500 20.84390 10.20750 0.56870 51.65120 0.215599998832 'International Tables Volume C Table 6.1.1.4 (pp. 500-502)' 'Henke, Gullikson and Davis, At. Data and Nucl. Data Tables, 1993, 54, 2'
O 0.05239 0.03377 3.04850 2.28680 1.54630 0.86700 13.27710 5.70110 0.32390 32.90890 0.250800013542 'International Tables Volume C Table 6.1.1.4 (pp. 500-502)' 'Henke, Gullikson and Davis, At. Data and Nucl. Data Tables, 1993, 54, 2'
N 0.03256 0.01839 12.21260 3.13220 2.01250 1.16630 0.00570 9.89330 28.99750 0.58260 -11.5290002823 'International Tables Volume C Table 6.1.1.4 (pp. 500-502)' 'Henke, Gullikson and Davis, At. Data and Nucl. Data Tables, 1993, 54, 2'

loop_
_geom_angle_atom_site_label_1
_geom_angle_atom_site_label_2
_geom_angle_atom_site_label_3
_geom_angle
_geom_angle_site_symmetry_1
_geom_angle_site_symmetry_3
O2 N6 O1 119.36(14) . .
O3 N6 O1 121.00(15) . .
O3 N6 O2 119.64(15) . .
C2 N1 C1 118.7(2) . .
C3 N1 C1 120.7(3) . .
C3 N1 C2 120.5(3) . .
C9 N2 N3 114.03(14) . .
C10 N3 N2 118.47(13) . .
C4 C3 N1 120.3(2) . .
C8 C3 N1 121.4(3) . .
C8 C3 C4 118.27(19) . .
C5 C4 C3 119.8(2) . .
C6 C5 C4 122.1(2) . .
C7 C6 C5 118.32(17) . .
C9 C6 C5 118.75(18) . .
C9 C6 C7 122.93(17) . .
C8 C7 C6 120.1(2) . .
C7 C8 C3 121.3(2) . .
C6 C9 N2 122.45(16) . .
N4 C10 N3 118.13(14) . .
N5 C10 N3 120.38(14) . .
N5 C10 N4 121.48(14) . .

loop_
_geom_bond_atom_site_label_1
_geom_bond_atom_site_label_2
_geom_bond_distance
_geom_bond_site_symmetry_2
O1 N6 1.2421(19) .
O2 N6 1.254(2) .
O3 N6 1.2412(19) .
N1 C1 1.450(4) .
N1 C2 1.438(4) .
N1 C3 1.387(3) .
N2 N3 1.3880(18) .
N2 C9 1.282(2) .
N3 C10 1.333(2) .
N4 C10 1.331(2) .
N5 C10 1.314(2) .
C3 C4 1.404(4) .
C3 C8 1.396(4) .
C4 C5 1.372(3) .
C5 C6 1.397(3) .
C6 C7 1.387(3) .
C6 C9 1.453(2) .
C7 C8 1.391(3) .

loop_
_geom_hbond_atom_site_label_D
_geom_hbond_atom_site_label_H
_geom_hbond_atom_site_label_A
_geom_hbond_distance_DH
_geom_hbond_distance_HA
_geom_hbond_distance_DA
_geom_hbond_angle_DHA
_geom_hbond_site_symmetry_A
N3 H3 O2 0.8600 2.016(2) 2.8151(19) 154.07(7) .
N5 H5b O2 0.8600 2.027(2) 2.869(2) 166.24(7) 1_655

loop_
_geom_torsion_atom_site_label_1
_geom_torsion_atom_site_label_2
_geom_torsion_atom_site_label_3
_geom_torsion_atom_site_label_4
_geom_torsion
_geom_torsion_site_symmetry_1
_geom_torsion_site_symmetry_2
_geom_torsion_site_symmetry_3
_geom_torsion_site_symmetry_4
N1 C3 C4 C5 178.3(2) . . . .
N1 C3 C8 C7 -178.1(2) . . . .
N2 N3 C10 N4 -179.26(14) . . . .
N2 N3 C10 N5 0.31(16) . . . .
N2 C9 C6 C5 175.14(17) . . . .
N2 C9 C6 C7 -5.2(2) . . . .
C3 C4 C5 C6 -0.0(2) . . . .
C3 C8 C7 C6 -0.2(2) . . . .
C4 C5 C6 C7 0.4(2) . . . .
C4 C5 C6 C9 -179.91(18) . . . .
C5 C6 C7 C8 -0.24(19) . . . .
